data_2007546
loop_
_publ_author_name
'Kuhl, Alexander'
'Kornath, Andreas'
'Preut, Hans'
'Kreiser, Wolfgang'

_publ_section_title
;
 17\b-Hydroxymethyl-3-methoxy-19,21-dinorestra-1,3,5(10)-trieno-18,20-lactone
;
_journal_issue 8
_journal_name_full 'Acta Crystallographica Section C'
_journal_page_first 1115
_journal_page_last 1117
_journal_paper_doi 10.1107/S0108270198003047
_journal_volume 54
_journal_year 1998
_chemical_formula_moiety 'C20 H24 O3'
_chemical_formula_sum 'C20 H24 O3'
_chemical_formula_weight 312.39
_chemical_name_systematic
;
 ?
;
_space_group_IT_number 4
_symmetry_cell_setting monoclinic
_symmetry_space_group_name_Hall 'P 2yb'
_symmetry_space_group_name_H-M 'P 1 21 1'
_cell_angle_alpha 90.00
_cell_angle_beta 93.72(3)
_cell_angle_gamma 90.00
_cell_formula_units_Z 2
_cell_length_a 6.5240(10)
_cell_length_b 7.4120(10)
_cell_length_c 16.875(3)
_cell_measurement_reflns_used 15
_cell_measurement_temperature 293(2)
_cell_measurement_theta_max 17.5
_cell_measurement_theta_min 10.0
_cell_volume 814.3(2)
_computing_cell_refinement 'DENZO and SCALEPACK (Otwinowski & Minor, 1997)'
_computing_data_collection 'NONIUS Kappa-CCD software'
_computing_data_reduction 'DENZO and SCALEPACK'
_computing_molecular_graphics 'SHELXTL-Plus (Sheldrick, 1991)'
_computing_publication_material 'SHELXL97 and PARST95 (Nardelli, 1995)'
_computing_structure_refinement 'SHELXL97 (Sheldrick, 1997)'
_computing_structure_solution 'SHELXS86 (Sheldrick, 1990)'
_diffrn_ambient_temperature 293(2)
_diffrn_detector_area_resol_mean '19 vertical, 18 horizontal'
_diffrn_measurement_device 'Nonius Kappa-CCD'
_diffrn_measurement_method '360 frames via \w rotation (\D\w = 1\%) scans and two times 10 s per frame'
_diffrn_radiation_monochromator graphite
_diffrn_radiation_source 'fine-focus sealed tube'
_diffrn_radiation_type MoK\a
_diffrn_radiation_wavelength 0.71069
_diffrn_reflns_av_R_equivalents 0.030
_diffrn_reflns_av_sigmaI/netI 0.0750
_diffrn_reflns_limit_h_max 7
_diffrn_reflns_limit_h_min -7
_diffrn_reflns_limit_k_max 8
_diffrn_reflns_limit_k_min -8
_diffrn_reflns_limit_l_max 19
_diffrn_reflns_limit_l_min -19
_diffrn_reflns_number 5495
_diffrn_reflns_theta_max 24.69
_diffrn_reflns_theta_min 4.84
_diffrn_standards_decay_% 0
_diffrn_standards_number none
_exptl_absorpt_coefficient_mu 0.084
_exptl_absorpt_correction_type none
_exptl_crystal_colour yellow
_exptl_crystal_density_diffrn 1.274
_exptl_crystal_density_method 'not measured'
_exptl_crystal_description needle
_exptl_crystal_F_000 336
_exptl_crystal_size_max 0.58
_exptl_crystal_size_mid 0.18
_exptl_crystal_size_min 0.12
_refine_diff_density_max 0.120
_refine_diff_density_min -0.115
_refine_ls_extinction_coef 0.039(9)
_refine_ls_extinction_method SHELXL97
_refine_ls_goodness_of_fit_all 0.856
_refine_ls_goodness_of_fit_obs 0.923
_refine_ls_hydrogen_treatment 'refU; H atoms riding'
_refine_ls_matrix_type full
_refine_ls_number_parameters 233
_refine_ls_number_reflns 2613
_refine_ls_number_restraints 1
_refine_ls_restrained_S_all 0.953
_refine_ls_restrained_S_obs 0.922
_refine_ls_R_factor_all 0.099
_refine_ls_R_factor_obs .042
_refine_ls_shift/esd_max -0.037
_refine_ls_shift/esd_mean 0.007
_refine_ls_structure_factor_coef Fsqd
_refine_ls_weighting_details 'w = 1/[\s^2^(Fo^2^)+(0.0606P)^2^+0.0056P] where P = (Fo^2^+2Fc^2^)/3'
_refine_ls_weighting_scheme calc
_refine_ls_wR_factor_all 0.112
_refine_ls_wR_factor_obs .082
_reflns_number_observed 1596
_reflns_number_total 2615
_reflns_observed_criterion I>2\s(I)
_cod_data_source_file na1351.cif
_cod_data_source_block na1351
_cod_depositor_comments
;
The following automatic conversions were performed:

'_refine_ls_weighting_scheme' value 'calc w =
1/[\s^2^(Fo^2^)+(0.0606P)^2^+0.0056P] where P = (Fo^2^+2Fc^2^)/3' was
changed to 'calc'. New tag '_refine_ls_weighting_details' was
created. The value of the new tag was set to 'w =
1/[\s^2^(Fo^2^)+(0.0606P)^2^+0.0056P] where P = (Fo^2^+2Fc^2^)/3'.

Automatic conversion script
Id: cif_fix_values 3143 2015-03-26 13:38:13Z robertas 
;
_cod_original_sg_symbol_Hall 'P 2y1'
_cod_original_sg_symbol_H-M 'P 21'
_cod_database_code 2007546

loop_
_symmetry_equiv_pos_as_xyz
'x, y, z'
'-x, y+1/2, -z'

loop_
_atom_site_aniso_label
_atom_site_aniso_U_11
_atom_site_aniso_U_22
_atom_site_aniso_U_33
_atom_site_aniso_U_12
_atom_site_aniso_U_13
_atom_site_aniso_U_23
C1 .053(2) .047(2) .076(2) -.008(2) .017(2) .002(2)
C2 .052(2) .051(2) .078(3) .009(2) .016(2) -.008(2)
C3 .044(2) .066(3) .044(2) .001(2) .0056(14) -.002(2)
C4 .044(2) .059(3) .047(2) -.003(2) .0072(15) .007(2)
C5 .043(2) .045(2) .040(2) -.0033(15) .0010(13) -.004(2)
C6 .059(2) .050(2) .050(2) -.001(2) .005(2) .002(2)
C7 .054(2) .047(2) .047(2) .000(2) .005(2) .003(2)
C8 .037(2) .044(2) .044(2) -.0054(13) .0038(13) -.001(2)
C9 .033(2) .045(2) .050(2) -.0049(13) .0075(14) -.002(2)
C10 .048(2) .039(2) .048(2) -.002(2) .0009(15) -.001(2)
C11 .051(2) .039(2) .070(2) -.0023(15) .018(2) .004(2)
C12 .049(2) .046(2) .063(2) -.007(2) .011(2) .002(2)
C13 .036(2) .053(2) .044(2) -.0040(13) .0043(13) -.002(2)
C14 .040(2) .041(2) .048(2) .0009(13) -.0055(13) -.005(2)
C15 .049(2) .055(2) .056(2) .001(2) .004(2) -.001(2)
C16 .041(2) .067(3) .068(2) .009(2) .0054(15) -.005(2)
C17 .034(2) .066(2) .056(2) -.007(2) .0077(13) .001(2)
C18 .043(2) .056(2) .045(2) -.001(2) .0048(13) -.001(2)
C20 .044(2) .089(3) .069(2) .001(2) .017(2) .004(2)
C21 .064(2) .106(4) .078(3) .021(3) .021(2) -.002(3)
O1 .0560(13) .081(2) .066(2) .0148(13) .0199(11) -.0005(14)
O2 .0512(12) .103(2) .0464(13) -.0001(14) .0072(10) .0018(15)
O3 .0339(12) .094(2) .0640(14) -.0035(13) -.0028(8) .0009(14)

loop_
_atom_site_label
_atom_site_fract_x
_atom_site_fract_y
_atom_site_fract_z
_atom_site_U_iso_or_equiv
_atom_site_thermal_displace_type
_atom_site_calc_flag
_atom_site_refinement_flags
_atom_site_occupancy
_atom_site_disorder_group
_atom_site_type_symbol
C1 .4090(5) .4808(5) .6797(2) .0580(9) Uani d . 1 . C
H1A .3526(5) .3830(5) .7085(2) .063(9) Uiso d R 1 . H
C2 .5746(4) .4456(5) .6341(2) .0598(10) Uani d . 1 . C
H2A .6308(4) .3262(5) .6311(2) .068(10) Uiso d R 1 . H
C3 .6561(5) .5855(5) .5933(2) .0510(8) Uani d . 1 . C
C4 .5745(4) .7566(4) .5986(2) .0499(9) Uani d . 1 . C
H4A .6320(4) .8540(4) .5698(2) .054(9) Uiso d R 1 . H
C5 .4106(4) .7906(4) .6450(2) .0428(8) Uani d . 1 . C
C6 .3379(5) .9830(5) .6532(2) .0531(9) Uani d . 1 . C
H6A .3382(5) 1.0413(5) .6024(2) .047(9) Uiso d R 1 . H
H6B .4339(5) 1.0454(5) .6889(2) .070(10) Uiso d R 1 . H
C7 .1261(5) .9994(5) .6851(2) .0492(9) Uani d . 1 . C
H7A .0252(5) .9648(5) .6440(2) .047(8) Uiso d R 1 . H
H7B .1004(5) 1.1224(5) .6992(2) .059(10) Uiso d R 1 . H
C8 .1061(4) .8784(4) .7560(2) .0414(8) Uani d . 1 . C
H8A .2156(4) .9076(4) .7947(2) .033(7) Uiso d R 1 . H
C9 .1295(4) .6802(4) .7313(2) .0425(8) Uani d . 1 . C
H9A .0160(4) .6580(4) .6934(2) .061(10) Uiso d R 1 . H
C10 .3218(4) .6484(4) .6856(2) .0449(8) Uani d . 1 . C
C11 .1024(5) .5506(4) .7999(2) .0527(9) Uani d . 1 . C
H11A .2160(5) .5620(4) .8387(2) .056(9) Uiso d R 1 . H
H11B .1038(5) .4298(4) .7794(2) .049(9) Uiso d R 1 . H
C12 -.1005(5) .5801(4) .8389(2) .0522(9) Uani d . 1 . C
H12A -.1015(5) .5039(4) .8849(2) .067(10) Uiso d R 1 . H
H12B -.2150(5) .5467(4) .8032(2) .066(10) Uiso d R 1 . H
C13 -.1224(4) .7777(4) .8645(2) .0444(8) Uani d . 1 . C
C14 -.0952(4) .9018(4) .7943(2) .0432(9) Uani d . 1 . C
H14A -.2004(4) .8685(4) .7545(2) .044(7) Uiso d R 1 . H
C15 -.1575(5) 1.0838(5) .8253(2) .0534(9) Uani d . 1 . C
H15A -.1995(5) 1.1635(5) .7825(2) .072(11) Uiso d R 1 . H
H15B -.0457(5) 1.1384(5) .8565(2) .053(9) Uiso d R 1 . H
C16 -.3374(4) 1.0418(5) .8772(2) .0583(10) Uani d . 1 . C
H16A -.4656(4) 1.0709(5) .8489(2) .058(9) Uiso d R 1 . H
H16B -.3253(4) 1.1117(5) .9251(2) .072(11) Uiso d R 1 . H
C17 -.3271(4) .8368(5) .8965(2) .0520(8) Uani d . 1 . C
H17A -.4412(4) .7723(5) .8713(2) .048(8) Uiso d R 1 . H
C18 .0225(4) .8117(5) .9364(2) .0481(8) Uani d . 1 . C
C20 -.2981(4) .7949(6) .9836(2) .0666(11) Uani d . 1 . C
H20A -.3382(4) .6729(6) .9937(2) .068(11) Uiso d R 1 . H
H20B -.3775(4) .8750(6) 1.0141(2) .064(9) Uiso d R 1 . H
C21 .9193(6) .3998(6) .5435(2) .0817(14) Uani d . 1 . C
H21A 1.0301(6) .4056(6) .5088(2) .081(11) Uiso d R 1 . H
H21B .9723(6) .3685(6) .5961(2) .122(16) Uiso d R 1 . H
H21C .8222(6) .3100(6) .5244(2) .109(17) Uiso d R 1 . H
O1 .8208(3) .5718(4) .54609(13) .0670(7) Uani d . 1 . O
O2 -.0797(3) .8191(4) 1.00335(11) .0668(7) Uani d . 1 . O
O3 .2074(3) .8309(4) .94113(12) .0643(6) Uani d . 1 . O

loop_
_atom_type_symbol
_atom_type_description
_atom_type_scat_dispersion_real
_atom_type_scat_dispersion_imag
_atom_type_scat_source
C C 0.0033 0.0016 'International Tables Vol C Tables 4.2.6.8 and 6.1.1.4'
O O 0.0106 0.0060 'International Tables Vol C Tables 4.2.6.8 and 6.1.1.4'
H H 0.0000 0.0000 'International Tables Vol C Tables 4.2.6.8 and 6.1.1.4'

loop_
_geom_angle_atom_site_label_1
_geom_angle_atom_site_label_2
_geom_angle_atom_site_label_3
_geom_angle
C10 C1 C2 123.4(3)
C10 C1 H1A 118.2(2)
C2 C1 H1A 118.4(2)
C3 C2 C1 118.4(3)
C3 C2 H2A 120.6(2)
C1 C2 H2A 121.0(2)
C2 C3 C4 120.0(3)
C2 C3 O1 125.1(3)
C4 C3 O1 114.9(3)
C3 C4 C5 121.1(3)
C3 C4 H4A 119.5(2)
C5 C4 H4A 119.3(2)
C4 C5 C10 119.8(3)
C4 C5 C6 118.7(3)
C10 C5 C6 121.5(3)
C5 C6 C7 113.9(3)
C5 C6 H6A 108.9(2)
C7 C6 H6A 109.5(2)
C5 C6 H6B 108.5(2)
C7 C6 H6B 108.0(2)
H6A C6 H6B 107.7
C8 C7 C6 111.2(2)
C8 C7 H7A 108.9(2)
C6 C7 H7A 108.6(2)
C8 C7 H7B 110.0(2)
C6 C7 H7B 110.0(2)
H7A C7 H7B 108.1
C7 C8 C14 113.1(2)
C7 C8 C9 109.7(3)
C14 C8 C9 109.3(2)
C7 C8 H8A 107.8(2)
C14 C8 H8A 108.27(15)
C9 C8 H8A 108.5(2)
C11 C9 C10 115.1(2)
C11 C9 C8 112.2(2)
C10 C9 C8 112.5(2)
C11 C9 H9A 106.0(2)
C10 C9 H9A 105.1(2)
C8 C9 H9A 105.0(2)
C1 C10 C5 117.3(3)
C1 C10 C9 122.2(3)
C5 C10 C9 120.5(3)
C9 C11 C12 112.5(3)
C9 C11 H11A 109.9(2)
C12 C11 H11A 110.2(2)
C9 C11 H11B 108.0(2)
C12 C11 H11B 108.5(2)
H11A C11 H11B 107.7
C11 C12 C13 110.8(2)
C11 C12 H12A 108.3(2)
C13 C12 H12A 109.1(2)
C11 C12 H12B 110.7(2)
C13 C12 H12B 109.8(2)
H12A C12 H12B 108.0
C18 C13 C14 115.3(2)
C18 C13 C17 100.6(2)
C14 C13 C17 104.4(2)
C18 C13 C12 108.7(3)
C14 C13 C12 109.9(2)
C17 C13 C12 118.0(3)
C8 C14 C15 120.7(2)
C8 C14 C13 114.3(2)
C15 C14 C13 102.8(2)
C8 C14 H14A 105.90(15)
C15 C14 H14A 106.0(2)
C13 C14 H14A 105.94(15)
C14 C15 C16 104.4(3)
C14 C15 H15A 111.0(2)
C16 C15 H15A 111.2(2)
C14 C15 H15B 110.7(2)
C16 C15 H15B 110.8(2)
H15A C15 H15B 108.8
C15 C16 C17 107.0(2)
C15 C16 H16A 110.1(2)
C17 C16 H16A 110.4(2)
C15 C16 H16B 110.2(2)
C17 C16 H16B 110.6(2)
H16A C16 H16B 108.6
C20 C17 C13 103.2(2)
C20 C17 C16 114.1(3)
C13 C17 C16 103.4(2)
C20 C17 H17A 112.0(2)
C13 C17 H17A 111.7(2)
C16 C17 H17A 111.8(2)
O3 C18 O2 118.9(3)
O3 C18 C13 129.8(3)
O2 C18 C13 111.2(2)
O2 C20 C17 105.0(2)
O2 C20 H20A 110.5(2)
C17 C20 H20A 110.6(2)
O2 C20 H20B 110.8(2)
C17 C20 H20B 111.1(2)
H20A C20 H20B 108.9
O1 C21 H21A 109.7(2)
O1 C21 H21B 108.8(2)
H21A C21 H21B 109.5
O1 C21 H21C 109.9(2)
H21A C21 H21C 109.5
H21B C21 H21C 109.5
C3 O1 C21 116.8(3)
C18 O2 C20 109.4(2)

loop_
_geom_bond_atom_site_label_1
_geom_bond_atom_site_label_2
_geom_bond_site_symmetry_2
_geom_bond_distance
_geom_bond_publ_flag
C1 C10 . 1.373(5) ?
C1 C2 . 1.391(4) ?
C1 H1A . .96 ?
C2 C3 . 1.370(4) ?
C2 H2A . .96 ?
C3 C4 . 1.381(4) ?
C3 O1 . 1.383(3) ?
C4 C5 . 1.389(4) ?
C4 H4A . .96 ?
C5 C10 . 1.403(4) ?
C5 C6 . 1.511(4) ?
C6 C7 . 1.520(4) ?
C6 H6A . .96 ?
C6 H6B . .96 ?
C7 C8 . 1.509(4) ?
C7 H7A . .96 ?
C7 H7B . .96 ?
C8 C14 . 1.511(4) ?
C8 C9 . 1.538(4) ?
C8 H8A . .96 ?
C9 C11 . 1.524(4) ?
C9 C10 . 1.532(4) ?
C9 H9A . .96 ?
C11 C12 . 1.531(4) ?
C11 H11A . .96 ?
C11 H11B . .96 ?
C12 C13 . 1.537(4) ?
C12 H12A . .96 ?
C12 H12B . .96 ?
C13 C18 . 1.511(4) ?
C13 C14 . 1.520(4) ?
C13 C17 . 1.536(3) ?
C14 C15 . 1.512(4) ?
C14 H14A . .96 ?
C15 C16 . 1.541(4) ?
C15 H15A . .96 ?
C15 H15B . .96 ?
C16 C17 . 1.555(5) ?
C16 H16A . .96 ?
C16 H16B . .96 ?
C17 C20 . 1.502(4) ?
C17 H17A . .96 ?
C18 O3 . 1.213(3) ?
C18 O2 . 1.349(3) ?
C20 O2 . 1.454(3) ?
C20 H20A . .96 ?
C20 H20B . .96 ?
C21 O1 . 1.430(4) ?
C21 H21A . .96 ?
C21 H21B . .96 ?
C21 H21C . .96 ?

loop_
_geom_torsion_atom_site_label_1
_geom_torsion_atom_site_label_2
_geom_torsion_atom_site_label_3
_geom_torsion_atom_site_label_4
_geom_torsion
_geom_torsion_publ_flag
C10 C1 C2 C3 0.4(5) ?
C1 C2 C3 C4 0.4(5) ?
C1 C2 C3 O1 179.6(3) ?
C2 C3 C4 C5 0.3(5) ?
O1 C3 C4 C5 -179.0(2) ?
C3 C4 C5 C10 -1.8(4) ?
C3 C4 C5 C6 175.6(3) ?
C4 C5 C6 C7 163.9(2) ?
C10 C5 C6 C7 -18.7(4) ?
C5 C6 C7 C8 46.1(4) ?
C6 C7 C8 C14 175.0(3) ?
C6 C7 C8 C9 -62.7(3) ?
C7 C8 C9 C11 -177.8(2) ?
C14 C8 C9 C11 -53.2(3) ?
C7 C8 C9 C10 50.6(3) y
C14 C8 C9 C10 175.2(2) ?
C2 C1 C10 C5 -1.9(5) ?
C2 C1 C10 C9 175.3(3) ?
C4 C5 C10 C1 2.5(4) ?
C6 C5 C10 C1 -174.8(3) ?
C4 C5 C10 C9 -174.7(3) ?
C6 C5 C10 C9 8.0(4) ?
C11 C9 C10 C1 28.8(4) ?
C8 C9 C10 C1 158.9(3) ?
C11 C9 C10 C5 -154.1(3) ?
C8 C9 C10 C5 -24.0(4) ?
C10 C9 C11 C12 -175.5(3) ?
C8 C9 C11 C12 54.2(3) y
C9 C11 C12 C13 -54.2(4) y
C11 C12 C13 C18 -73.0(3) ?
C11 C12 C13 C14 54.0(3) y
C11 C12 C13 C17 173.5(3) ?
C7 C8 C14 C15 -58.1(4) ?
C9 C8 C14 C15 179.3(3) ?
C7 C8 C14 C13 178.3(3) ?
C9 C8 C14 C13 55.8(3) y
C18 C13 C14 C8 66.4(3) ?
C17 C13 C14 C8 175.7(2) ?
C12 C13 C14 C8 -56.8(3) y
C18 C13 C14 C15 -66.3(3) ?
C17 C13 C14 C15 43.0(3) y
C12 C13 C14 C15 170.5(2) ?
C8 C14 C15 C16 -166.1(3) ?
C13 C14 C15 C16 -37.3(3) y
C14 C15 C16 C17 18.1(3) y
C18 C13 C17 C20 -30.4(3) y
C14 C13 C17 C20 -150.1(3) ?
C12 C13 C17 C20 87.6(3) ?
C18 C13 C17 C16 88.8(3) y
C14 C13 C17 C16 -31.0(3) y
C12 C13 C17 C16 -153.3(3) ?
C15 C16 C17 C20 119.2(3) ?
C15 C16 C17 C13 7.9(3) y
C14 C13 C18 O3 -48.6(5) ?
C17 C13 C18 O3 -160.2(4) ?
C12 C13 C18 O3 75.3(4) ?
C14 C13 C18 O2 131.9(3) ?
C17 C13 C18 O2 20.2(4) y
C12 C13 C18 O2 -104.3(3) ?
C13 C17 C20 O2 31.2(4) y
C16 C17 C20 O2 -80.3(3) ?
C2 C3 O1 C21 -3.5(5) ?
C4 C3 O1 C21 175.7(3) ?
O3 C18 O2 C20 179.3(3) ?
C13 C18 O2 C20 -1.0(4) y
C17 C20 O2 C18 -19.4(4) y

loop_
_cod_related_entry_id
_cod_related_entry_database
_cod_related_entry_code
1 ChemSpider 21185848
